data_2312046
loop_
_publ_author_name
'Vera, Diana R.'
'Ardila, Diana M.'
'Palma, Alirio'
'Cobo, Justo'
'Glidewell, Christopher'

_publ_section_title
;
 Conversion of 2-methyl-4-styrylquinolines into 2,4-distyrylquinolines:
 synthesis, and spectroscopic and structural characterization of five
 examples.
;
_journal_coeditor_code OV3167
_journal_issue 'Pt 3'
_journal_name_full 'Acta crystallographica. Section C, Structural chemistry'
_journal_page_first 94
_journal_page_last 103
_journal_paper_doi 10.1107/S2053229623001432
_journal_volume 79
_journal_year 2023
_chemical_formula_iupac 'C25 H19 N'
_chemical_formula_moiety 'C25 H19 N'
_chemical_formula_sum 'C25 H19 N'
_chemical_formula_weight 333.41
_chemical_name_common
;
2,4-Bis[(<i>E</i>)-styryl]quinoline
;
_chemical_name_systematic
;
2,4-Bis[(<i>E</i>)-2-phenylethenyl]quinoline
;
_space_group_crystal_system monoclinic
_space_group_IT_number 14
_space_group_name_Hall '-P 2ybc'
_space_group_name_H-M_alt 'P 1 21/c 1'
_atom_sites_solution_hydrogens geom
_atom_sites_solution_primary dual
_audit_creation_method SHELXL-2014
_cell_angle_alpha 90
_cell_angle_beta 105.925(2)
_cell_angle_gamma 90
_cell_formula_units_Z 4
_cell_length_a 12.6112(6)
_cell_length_b 8.6352(4)
_cell_length_c 17.3080(8)
_cell_measurement_reflns_used 4167
_cell_measurement_temperature 100(2)
_cell_measurement_theta_max 27.512
_cell_measurement_theta_min 2.447
_cell_volume 1812.51(15)
_computing_cell_refinement
;
SAINT (Bruker, 2017)
;
_computing_data_collection
;
APEX3 (Bruker, 2018)
;
_computing_data_reduction
;
SAINT (Bruker, 2017)
;
_computing_molecular_graphics
;
PLATON (Spek, 2020)
;
_computing_publication_material
;
SHELXL2014 (Sheldrick, 2015b) and PLATON (Spek, 2020)
;
_computing_structure_refinement
;
SHELXL2014 (Sheldrick, 2015b)
;
_computing_structure_solution
;
SHELXT2014 (Sheldrick, 2015a)
;
_diffrn_ambient_temperature 100(2)
_diffrn_measured_fraction_theta_full 0.999
_diffrn_measured_fraction_theta_max 0.999
_diffrn_measurement_device_type 'Bruker D8 Venture'
_diffrn_measurement_method '\f and \w scans'
_diffrn_radiation_monochromator 'multilayer mirror'
_diffrn_radiation_type MoK\a
_diffrn_radiation_wavelength 0.71073
_diffrn_reflns_av_R_equivalents 0.0601
_diffrn_reflns_av_unetI/netI 0.0279
_diffrn_reflns_limit_h_max 16
_diffrn_reflns_limit_h_min -16
_diffrn_reflns_limit_k_max 11
_diffrn_reflns_limit_k_min -10
_diffrn_reflns_limit_l_max 22
_diffrn_reflns_limit_l_min -22
_diffrn_reflns_number 38720
_diffrn_reflns_theta_full 25.242
_diffrn_reflns_theta_max 27.512
_diffrn_reflns_theta_min 2.447
_diffrn_source 'INCOATEC high brilliance microfocus sealed tube'
_diffrn_standards_decay_% 0
_diffrn_standards_interval_count 0
_diffrn_standards_interval_time 0
_diffrn_standards_number 0
_exptl_absorpt_coefficient_mu 0.070
_exptl_absorpt_correction_T_max 0.994
_exptl_absorpt_correction_T_min 0.924
_exptl_absorpt_correction_type multi-scan
_exptl_absorpt_process_details
;
(SADABS; Bruker, 2016)
;
_exptl_crystal_colour yellow
_exptl_crystal_density_diffrn 1.222
_exptl_crystal_description block
_exptl_crystal_F_000 704
_exptl_crystal_size_max 0.190
_exptl_crystal_size_mid 0.140
_exptl_crystal_size_min 0.080
_refine_diff_density_max 0.247
_refine_diff_density_min -0.238
_refine_ls_extinction_method none
_refine_ls_goodness_of_fit_ref 1.089
_refine_ls_hydrogen_treatment constr
_refine_ls_matrix_type full
_refine_ls_number_parameters 235
_refine_ls_number_reflns 4161
_refine_ls_number_restraints 0
_refine_ls_restrained_S_all 1.089
_refine_ls_R_factor_all 0.0649
_refine_ls_R_factor_gt 0.0499
_refine_ls_shift/su_max 0.000
_refine_ls_shift/su_mean 0.000
_refine_ls_structure_factor_coef Fsqd
_refine_ls_weighting_details 'w=1/[\s^2^(Fo^2^)+(0.0378P)^2^+0.9448P] where P=(Fo^2^+2Fc^2^)/3'
_refine_ls_weighting_scheme calc
_refine_ls_wR_factor_gt 0.1092
_refine_ls_wR_factor_ref 0.1175
_reflns_number_gt 3388
_reflns_number_total 4161
_reflns_threshold_expression 'I > 2\s(I)'
_cod_data_source_file ov3167sup1.cif
_cod_data_source_block IIa
_cod_original_sg_symbol_H-M 'P 21/c'
_cod_database_code 2312046
_shelx_space_group_comment
;
The symmetry employed for this shelxl refinement is uniquely defined
by the following loop, which should always be used as a source of
symmetry information in preference to the above space-group names.
They are only intended as comments.
;
_shelx_estimated_absorpt_t_min 0.987
_shelx_estimated_absorpt_t_max 0.994
_shelxl_version_number 2.014

loop_
_space_group_symop_operation_xyz
'x, y, z'
'-x, y+1/2, -z+1/2'
'-x, -y, -z'
'x, -y-1/2, z-1/2'

loop_
_atom_site_type_symbol
_atom_site_label
_atom_site_fract_x
_atom_site_fract_y
_atom_site_fract_z
_atom_site_U_iso_or_equiv
_atom_site_adp_type
_atom_site_calc_flag
_atom_site_occupancy
_atom_site_disorder_assembly
_atom_site_disorder_group
N N1 0.30510(10) 0.54242(14) 0.21630(7) 0.0228(3) Uani d 1 . .
C C2 0.39111(12) 0.48035(16) 0.26929(8) 0.0217(3) Uani d 1 . .
C C3 0.49565(12) 0.46407(16) 0.25495(9) 0.0224(3) Uani d 1 . .
H H3 0.5541 0.4169 0.2946 0.027 Uiso calc 1 . .
C C4 0.51400(11) 0.51553(16) 0.18435(9) 0.0212(3) Uani d 1 . .
C C4A 0.42226(11) 0.58233(15) 0.12564(8) 0.0203(3) Uani d 1 . .
C C5 0.42744(12) 0.63945(16) 0.04991(8) 0.0227(3) Uani d 1 . .
H H5 0.4943 0.6307 0.0350 0.027 Uiso calc 1 . .
C C6 0.33789(12) 0.70684(17) -0.00194(9) 0.0251(3) Uani d 1 . .
H H6 0.3435 0.7459 -0.0520 0.030 Uiso calc 1 . .
C C7 0.23722(12) 0.71894(17) 0.01804(9) 0.0264(3) Uani d 1 . .
H H7 0.1754 0.7664 -0.0184 0.032 Uiso calc 1 . .
C C8 0.22845(12) 0.66260(17) 0.08957(9) 0.0257(3) Uani d 1 . .
H H8 0.1600 0.6701 0.1023 0.031 Uiso calc 1 . .
C C8A 0.31991(11) 0.59285(16) 0.14540(8) 0.0207(3) Uani d 1 . .
C C21 0.37736(12) 0.43385(16) 0.34781(9) 0.0241(3) Uani d 1 . .
H H21 0.4403 0.3959 0.3870 0.029 Uiso calc 1 . .
C C22 0.28261(12) 0.44134(16) 0.36762(9) 0.0240(3) Uani d 1 . .
H H22 0.2198 0.4754 0.3271 0.029 Uiso calc 1 . .
C C221 0.26566(13) 0.40205(16) 0.44600(9) 0.0248(3) Uani d 1 . .
C C222 0.15863(14) 0.40227(18) 0.45468(10) 0.0310(3) Uani d 1 . .
H H222 0.0981 0.4265 0.4099 0.037 Uiso calc 1 . .
C C223 0.13992(15) 0.3673(2) 0.52835(11) 0.0383(4) Uani d 1 . .
H H223 0.0669 0.3684 0.5335 0.046 Uiso calc 1 . .
C C224 0.22673(16) 0.3313(2) 0.59377(10) 0.0401(4) Uani d 1 . .
H H224 0.2136 0.3083 0.6440 0.048 Uiso calc 1 . .
C C225 0.33301(15) 0.32869(19) 0.58609(10) 0.0352(4) Uani d 1 . .
H H225 0.3927 0.3017 0.6309 0.042 Uiso calc 1 . .
C C226 0.35281(14) 0.36517(18) 0.51339(9) 0.0288(3) Uani d 1 . .
H H226 0.4263 0.3652 0.5091 0.035 Uiso calc 1 . .
C C41 0.62282(12) 0.50961(17) 0.16929(9) 0.0238(3) Uani d 1 . .
H H41 0.6340 0.5758 0.1284 0.029 Uiso calc 1 . .
C C42 0.70752(12) 0.42098(17) 0.20709(9) 0.0243(3) Uani d 1 . .
H H42 0.6975 0.3542 0.2481 0.029 Uiso calc 1 . .
C C421 0.81585(11) 0.41880(17) 0.19004(9) 0.0229(3) Uani d 1 . .
C C422 0.84436(12) 0.52532(18) 0.13856(10) 0.0273(3) Uani d 1 . .
H H422 0.7932 0.6033 0.1138 0.033 Uiso calc 1 . .
C C423 0.94624(12) 0.51886(18) 0.12314(10) 0.0297(3) Uani d 1 . .
H H423 0.9643 0.5921 0.0878 0.036 Uiso calc 1 . .
C C424 1.02212(12) 0.40646(19) 0.15887(10) 0.0318(4) Uani d 1 . .
H H424 1.0925 0.4033 0.1489 0.038 Uiso calc 1 . .
C C425 0.99439(13) 0.2989(2) 0.20920(11) 0.0365(4) Uani d 1 . .
H H425 1.0457 0.2204 0.2333 0.044 Uiso calc 1 . .
C C426 0.89210(13) 0.30456(19) 0.22480(10) 0.0304(3) Uani d 1 . .
H H426 0.8740 0.2299 0.2595 0.036 Uiso calc 1 . .

loop_
_atom_site_aniso_label
_atom_site_aniso_U_11
_atom_site_aniso_U_22
_atom_site_aniso_U_33
_atom_site_aniso_U_12
_atom_site_aniso_U_13
_atom_site_aniso_U_23
N1 0.0218(6) 0.0222(6) 0.0253(6) -0.0004(5) 0.0082(5) -0.0011(5)
C2 0.0230(7) 0.0179(6) 0.0253(7) -0.0007(5) 0.0086(6) -0.0015(5)
C3 0.0213(7) 0.0209(7) 0.0241(7) 0.0021(5) 0.0050(5) 0.0010(6)
C4 0.0211(7) 0.0161(6) 0.0270(7) -0.0009(5) 0.0076(6) -0.0023(5)
C4A 0.0219(7) 0.0155(6) 0.0239(7) -0.0019(5) 0.0072(5) -0.0034(5)
C5 0.0232(7) 0.0209(7) 0.0263(7) -0.0009(6) 0.0104(6) -0.0022(6)
C6 0.0306(8) 0.0228(7) 0.0225(7) -0.0009(6) 0.0080(6) 0.0007(6)
C7 0.0248(7) 0.0244(7) 0.0273(7) 0.0027(6) 0.0026(6) 0.0019(6)
C8 0.0210(7) 0.0268(7) 0.0299(8) 0.0006(6) 0.0080(6) -0.0009(6)
C8A 0.0215(7) 0.0172(6) 0.0235(7) -0.0013(5) 0.0064(5) -0.0032(5)
C21 0.0269(7) 0.0207(7) 0.0250(7) 0.0020(6) 0.0077(6) 0.0015(6)
C22 0.0283(7) 0.0206(7) 0.0238(7) -0.0001(6) 0.0080(6) -0.0014(6)
C221 0.0334(8) 0.0171(7) 0.0267(7) -0.0015(6) 0.0132(6) -0.0031(6)
C222 0.0354(8) 0.0275(8) 0.0331(8) -0.0025(7) 0.0143(7) -0.0034(7)
C223 0.0458(10) 0.0361(9) 0.0418(10) -0.0111(8) 0.0270(8) -0.0055(8)
C224 0.0637(12) 0.0323(9) 0.0305(9) -0.0137(8) 0.0233(8) -0.0029(7)
C225 0.0529(11) 0.0247(8) 0.0275(8) -0.0045(7) 0.0102(7) -0.0005(6)
C226 0.0363(8) 0.0232(7) 0.0280(8) -0.0006(6) 0.0105(6) -0.0031(6)
C41 0.0228(7) 0.0243(7) 0.0262(7) 0.0000(6) 0.0097(6) 0.0017(6)
C42 0.0235(7) 0.0235(7) 0.0266(7) -0.0014(6) 0.0083(6) 0.0017(6)
C421 0.0194(7) 0.0231(7) 0.0256(7) -0.0002(5) 0.0050(5) -0.0029(6)
C422 0.0206(7) 0.0230(7) 0.0372(8) 0.0010(6) 0.0063(6) 0.0030(6)
C423 0.0251(7) 0.0265(8) 0.0387(9) -0.0036(6) 0.0109(6) 0.0021(7)
C424 0.0204(7) 0.0335(8) 0.0437(9) 0.0009(6) 0.0126(6) -0.0020(7)
C425 0.0260(8) 0.0373(9) 0.0472(10) 0.0109(7) 0.0115(7) 0.0118(8)
C426 0.0264(8) 0.0332(8) 0.0325(8) 0.0044(6) 0.0097(6) 0.0077(7)

loop_
_atom_type_symbol
_atom_type_description
_atom_type_scat_dispersion_real
_atom_type_scat_dispersion_imag
_atom_type_scat_source
C C 0.0033 0.0016 'International Tables Vol C Tables 4.2.6.8 and 6.1.1.4'
H H 0.0000 0.0000 'International Tables Vol C Tables 4.2.6.8 and 6.1.1.4'
N N 0.0061 0.0033 'International Tables Vol C Tables 4.2.6.8 and 6.1.1.4'

loop_
_geom_angle_atom_site_label_1
_geom_angle_atom_site_label_2
_geom_angle_atom_site_label_3
_geom_angle_site_symmetry_1
_geom_angle_site_symmetry_3
_geom_angle
_geom_angle_publ_flag
C2 N1 C8A . . 117.65(12) ?
N1 C2 C3 . . 122.94(13) ?
N1 C2 C21 . . 117.88(13) ?
C3 C2 C21 . . 119.12(13) ?
C4 C3 C2 . . 121.01(13) ?
C4 C3 H3 . . 119.5 ?
C2 C3 H3 . . 119.5 ?
C3 C4 C4A . . 117.29(13) ?
C3 C4 C41 . . 122.64(13) ?
C4A C4 C41 . . 120.02(13) ?
C5 C4A C8A . . 118.27(13) ?
C5 C4A C4 . . 124.16(13) ?
C8A C4A C4 . . 117.57(12) ?
C6 C5 C4A . . 121.08(13) ?
C6 C5 H5 . . 119.5 ?
C4A C5 H5 . . 119.5 ?
C5 C6 C7 . . 120.60(13) ?
C5 C6 H6 . . 119.7 ?
C7 C6 H6 . . 119.7 ?
C8 C7 C6 . . 120.00(13) ?
C8 C7 H7 . . 120.0 ?
C6 C7 H7 . . 120.0 ?
C7 C8 C8A . . 121.10(13) ?
C7 C8 H8 . . 119.4 ?
C8A C8 H8 . . 119.5 ?
N1 C8A C8 . . 117.53(12) ?
N1 C8A C4A . . 123.53(13) ?
C8 C8A C4A . . 118.93(13) ?
C22 C21 C2 . . 124.43(14) ?
C22 C21 H21 . . 117.8 ?
C2 C21 H21 . . 117.8 ?
C21 C22 C221 . . 126.46(14) ?
C21 C22 H22 . . 116.8 ?
C221 C22 H22 . . 116.8 ?
C222 C221 C226 . . 118.04(14) ?
C222 C221 C22 . . 119.21(14) ?
C226 C221 C22 . . 122.74(14) ?
C223 C222 C221 . . 120.62(16) ?
C223 C222 H222 . . 119.7 ?
C221 C222 H222 . . 119.7 ?
C224 C223 C222 . . 120.38(16) ?
C224 C223 H223 . . 119.8 ?
C222 C223 H223 . . 119.8 ?
C223 C224 C225 . . 119.83(15) ?
C223 C224 H224 . . 120.1 ?
C225 C224 H224 . . 120.1 ?
C224 C225 C226 . . 120.32(16) ?
C224 C225 H225 . . 119.8 ?
C226 C225 H225 . . 119.8 ?
C225 C226 C221 . . 120.80(16) ?
C225 C226 H226 . . 119.6 ?
C221 C226 H226 . . 119.6 ?
C42 C41 C4 . . 126.64(14) ?
C42 C41 H41 . . 116.7 ?
C4 C41 H41 . . 116.7 ?
C41 C42 C421 . . 124.87(14) ?
C41 C42 H42 . . 117.6 ?
C421 C42 H42 . . 117.6 ?
C426 C421 C422 . . 118.31(13) ?
C426 C421 C42 . . 119.34(14) ?
C422 C421 C42 . . 122.33(13) ?
C423 C422 C421 . . 120.84(14) ?
C423 C422 H422 . . 119.6 ?
C421 C422 H422 . . 119.6 ?
C422 C423 C424 . . 120.47(15) ?
C422 C423 H423 . . 119.8 ?
C424 C423 H423 . . 119.8 ?
C425 C424 C423 . . 119.30(14) ?
C425 C424 H424 . . 120.3 ?
C423 C424 H424 . . 120.3 ?
C424 C425 C426 . . 120.49(15) ?
C424 C425 H425 . . 119.8 ?
C426 C425 H425 . . 119.8 ?
C425 C426 C421 . . 120.57(15) ?
C425 C426 H426 . . 119.7 ?
C421 C426 H426 . . 119.7 ?

loop_
_geom_bond_atom_site_label_1
_geom_bond_atom_site_label_2
_geom_bond_site_symmetry_2
_geom_bond_distance
_geom_bond_publ_flag
N1 C2 . 1.3263(18) ?
N1 C8A . 1.3624(18) ?
C2 C3 . 1.414(2) ?
C2 C21 . 1.472(2) ?
C3 C4 . 1.378(2) ?
C3 H3 . 0.9500 ?
C4 C4A . 1.4348(19) ?
C4 C41 . 1.4663(19) ?
C4A C5 . 1.4185(19) ?
C4A C8A . 1.4261(19) ?
C5 C6 . 1.365(2) ?
C5 H5 . 0.9500 ?
C6 C7 . 1.408(2) ?
C6 H6 . 0.9500 ?
C7 C8 . 1.363(2) ?
C7 H7 . 0.9500 ?
C8 C8A . 1.4195(19) ?
C8 H8 . 0.9500 ?
C21 C22 . 1.332(2) ?
C21 H21 . 0.9500 ?
C22 C221 . 1.470(2) ?
C22 H22 . 0.9500 ?
C221 C222 . 1.399(2) ?
C221 C226 . 1.402(2) ?
C222 C223 . 1.392(2) ?
C222 H222 . 0.9500 ?
C223 C224 . 1.378(3) ?
C223 H223 . 0.9500 ?
C224 C225 . 1.383(3) ?
C224 H224 . 0.9500 ?
C225 C226 . 1.385(2) ?
C225 H225 . 0.9500 ?
C226 H226 . 0.9500 ?
C41 C42 . 1.331(2) ?
C41 H41 . 0.9500 ?
C42 C421 . 1.475(2) ?
C42 H42 . 0.9500 ?
C421 C426 . 1.394(2) ?
C421 C422 . 1.395(2) ?
C422 C423 . 1.383(2) ?
C422 H422 . 0.9500 ?
C423 C424 . 1.384(2) ?
C423 H423 . 0.9500 ?
C424 C425 . 1.383(2) ?
C424 H424 . 0.9500 ?
C425 C426 . 1.389(2) ?
C425 H425 . 0.9500 ?
C426 H426 . 0.9500 ?

loop_
_geom_torsion_atom_site_label_1
_geom_torsion_atom_site_label_2
_geom_torsion_atom_site_label_3
_geom_torsion_atom_site_label_4
_geom_torsion_site_symmetry_1
_geom_torsion_site_symmetry_2
_geom_torsion_site_symmetry_3
_geom_torsion_site_symmetry_4
_geom_torsion
_geom_torsion_publ_flag
C8A N1 C2 C3 . . . . -0.4(2) ?
C8A N1 C2 C21 . . . . 176.56(12) ?
N1 C2 C3 C4 . . . . 1.2(2) ?
C21 C2 C3 C4 . . . . -175.69(13) ?
C2 C3 C4 C4A . . . . -1.5(2) ?
C2 C3 C4 C41 . . . . 176.08(13) ?
C3 C4 C4A C5 . . . . -179.49(13) ?
C41 C4 C4A C5 . . . . 2.8(2) ?
C3 C4 C4A C8A . . . . 1.10(19) ?
C41 C4 C4A C8A . . . . -176.57(12) ?
C8A C4A C5 C6 . . . . 1.8(2) ?
C4 C4A C5 C6 . . . . -177.56(13) ?
C4A C5 C6 C7 . . . . -1.1(2) ?
C5 C6 C7 C8 . . . . -0.2(2) ?
C6 C7 C8 C8A . . . . 0.7(2) ?
C2 N1 C8A C8 . . . . -178.53(13) ?
C2 N1 C8A C4A . . . . 0.0(2) ?
C7 C8 C8A N1 . . . . 178.61(14) ?
C7 C8 C8A C4A . . . . 0.0(2) ?
C5 C4A C8A N1 . . . . -179.79(13) ?
C4 C4A C8A N1 . . . . -0.3(2) ?
C5 C4A C8A C8 . . . . -1.31(19) ?
C4 C4A C8A C8 . . . . 178.13(12) ?
N1 C2 C21 C22 . . . . 4.2(2) ?
C3 C2 C21 C22 . . . . -178.77(14) ?
C2 C21 C22 C221 . . . . -177.49(14) ?
C21 C22 C221 C222 . . . . -173.99(15) ?
C21 C22 C221 C226 . . . . 6.5(2) ?
C226 C221 C222 C223 . . . . 0.2(2) ?
C22 C221 C222 C223 . . . . -179.25(15) ?
C221 C222 C223 C224 . . . . -0.3(3) ?
C222 C223 C224 C225 . . . . -0.5(3) ?
C223 C224 C225 C226 . . . . 1.3(3) ?
C224 C225 C226 C221 . . . . -1.4(2) ?
C222 C221 C226 C225 . . . . 0.6(2) ?
C22 C221 C226 C225 . . . . -179.93(14) ?
C3 C4 C41 C42 . . . . 19.8(2) ?
C4A C4 C41 C42 . . . . -162.67(14) ?
C4 C41 C42 C421 . . . . -179.93(14) ?
C41 C42 C421 C426 . . . . -170.19(15) ?
C41 C42 C421 C422 . . . . 8.3(2) ?
C426 C421 C422 C423 . . . . -0.7(2) ?
C42 C421 C422 C423 . . . . -179.23(14) ?
C421 C422 C423 C424 . . . . -0.2(2) ?
C422 C423 C424 C425 . . . . 1.1(3) ?
C423 C424 C425 C426 . . . . -0.9(3) ?
C424 C425 C426 C421 . . . . 0.0(3) ?
C422 C421 C426 C425 . . . . 0.9(2) ?
C42 C421 C426 C425 . . . . 179.40(15) ?

_cod_database_fobs_code 2312046
